data_1572918
loop_
_publ_author_name
'Li, Can'
'Zhou, Wei'
'Liu, Zhaoxin'
'Gao, Rong'
'Mi, Qixi'
'Ning, Zhijun'
'Ren, Yi'

_publ_section_title
;
 Non-innocent P-centers in nonbenzenoid polycyclic aromatic molecules with
 tunable structures and properties.
;
_journal_issue 44
_journal_name_full 'Chemical science'
_journal_page_first 18608
_journal_page_last 18616
_journal_paper_doi 10.1039/d4sc05857g
_journal_volume 15
_journal_year 2024
_chemical_formula_moiety 'C38 H21 N2 O P S'
_chemical_formula_sum 'C38 H21 N2 O P S'
_chemical_formula_weight 584.60
_chemical_name_systematic ThBz-CPC-Ox
_space_group_crystal_system monoclinic
_space_group_IT_number 14
_space_group_name_Hall '-P 2ybc'
_space_group_name_H-M_alt 'P 1 21/c 1'
_atom_sites_solution_hydrogens mixed
_atom_sites_solution_primary dual
_audit_creation_date 2023-02-10
_audit_creation_method
;
Olex2 1.5
(compiled 2022.04.07 svn.rca3783a0 for OlexSys, GUI svn.r6498)
;
_audit_update_record
;
2024-08-23 deposited with the CCDC.	2024-10-07 downloaded from the CCDC.
;
_cell_angle_alpha 90
_cell_angle_beta 99.2710(10)
_cell_angle_gamma 90
_cell_formula_units_Z 4
_cell_length_a 8.0774(2)
_cell_length_b 18.4805(5)
_cell_length_c 17.7635(5)
_cell_measurement_reflns_used 9859
_cell_measurement_temperature 150.00
_cell_measurement_theta_max 56.95
_cell_measurement_theta_min 4.71
_cell_volume 2617.00(12)
_computing_cell_refinement 'SAINT V8.40A (Bruker, 2019)'
_computing_data_reduction 'SAINT V8.40A (Bruker, 2019)'
_computing_molecular_graphics 'Olex2 1.5 (Dolomanov et al., 2009)'
_computing_publication_material 'Olex2 1.5 (Dolomanov et al., 2009)'
_computing_structure_refinement 'SHELXL 2018/3 (Sheldrick, 2015)'
_computing_structure_solution 'SHELXT 2018/2 (Sheldrick, 2018)'
_diffrn_ambient_temperature 150.00
_diffrn_measured_fraction_theta_full 0.998
_diffrn_measured_fraction_theta_max 0.997
_diffrn_measurement_device_type 'Bruker APEX-II CCD'
_diffrn_measurement_method '\f and \w scans'
_diffrn_radiation_type GaK\a
_diffrn_radiation_wavelength 1.34138
_diffrn_reflns_av_R_equivalents 0.0515
_diffrn_reflns_av_unetI/netI 0.0325
_diffrn_reflns_Laue_measured_fraction_full 0.998
_diffrn_reflns_Laue_measured_fraction_max 0.997
_diffrn_reflns_limit_h_max 10
_diffrn_reflns_limit_h_min -8
_diffrn_reflns_limit_k_max 23
_diffrn_reflns_limit_k_min -23
_diffrn_reflns_limit_l_max 22
_diffrn_reflns_limit_l_min -22
_diffrn_reflns_number 32351
_diffrn_reflns_point_group_measured_fraction_full 0.998
_diffrn_reflns_point_group_measured_fraction_max 0.997
_diffrn_reflns_theta_full 53.594
_diffrn_reflns_theta_max 57.006
_diffrn_reflns_theta_min 4.162
_diffrn_source_current 2.5
_diffrn_source_power 0.17465
_diffrn_source_voltage 69.86
_diffrn_standards_number 0
_exptl_absorpt_coefficient_mu 1.292
_exptl_absorpt_correction_T_max 0.7512
_exptl_absorpt_correction_T_min 0.6182
_exptl_absorpt_correction_type none
_exptl_absorpt_process_details
;
SADABS-2016/2 (Bruker,2016/2) was used for absorption correction.
wR2(int) was 0.1428 before and 0.0552 after correction.
The Ratio of minimum to maximum transmission is 0.8229.
The \l/2 correction factor is Not present.
;
_exptl_crystal_colour 'metallic blackish'
_exptl_crystal_colour_lustre metallic
_exptl_crystal_colour_modifier blackish
_exptl_crystal_density_diffrn 1.484
_exptl_crystal_description block
_exptl_crystal_F_000 1208
_exptl_crystal_preparation yellow
_exptl_crystal_recrystallization_method transparent
_exptl_crystal_size_max 0.3
_exptl_crystal_size_mid 0.2
_exptl_crystal_size_min 0.1
_refine_diff_density_max 0.292
_refine_diff_density_min -0.345
_refine_diff_density_rms 0.044
_refine_ls_extinction_coef 0.0010(2)
_refine_ls_extinction_expression Fc^*^=kFc[1+0.001xFc^2^\l^3^/sin(2\q)]^-1/4^
_refine_ls_extinction_method 'SHELXL-2018/3 (Sheldrick 2018)'
_refine_ls_goodness_of_fit_ref 1.032
_refine_ls_hydrogen_treatment mixed
_refine_ls_matrix_type full
_refine_ls_number_parameters 405
_refine_ls_number_reflns 5338
_refine_ls_number_restraints 2
_refine_ls_restrained_S_all 1.035
_refine_ls_R_factor_all 0.0402
_refine_ls_R_factor_gt 0.0336
_refine_ls_shift/su_max 0.004
_refine_ls_shift/su_mean 0.000
_refine_ls_structure_factor_coef Fsqd
_refine_ls_weighting_details 'w=1/[\s^2^(Fo^2^)+(0.0403P)^2^+1.1885P] where P=(Fo^2^+2Fc^2^)/3'
_refine_ls_weighting_scheme calc
_refine_ls_wR_factor_gt 0.0851
_refine_ls_wR_factor_ref 0.0880
_reflns_Friedel_coverage 0.000
_reflns_number_gt 4718
_reflns_number_total 5338
_reflns_threshold_expression 'I > 2\s(I)'
_cod_data_source_file d4sc05857g2.cif
_cod_data_source_block thbz_cpc_ox_2_0m
_cod_depositor_comments 'Adding full bibliography for 1572918--1572921.cif.'
_cod_database_code 1572918
_shelx_shelxl_version_number 2018/3
_shelx_space_group_comment
;
The symmetry employed for this shelxl refinement is uniquely defined
by the following loop, which should always be used as a source of
symmetry information in preference to the above space-group names.
They are only intended as comments.
;
_olex2_refinement_description
;
1. Restrained distances
 H13-H4
 2.2 with sigma of 0.01
 H23-H29
 2.2 with sigma of 0.01
2.a Aromatic/amide H refined with riding coordinates:
 C34(H34), C35(H35), C16(H16), C21(H21), C38(H38), C36(H36), C1(H1), C22(H22),
 C32(H32), C2(H2), C14(H14), C20(H20), C3(H3), C15(H15), C30(H30), C31(H31),
 C37(H37)
;
_olex2_exptl_crystal_mounting_method no
_olex2_submission_special_instructions 'No special instructions were received'

loop_
_space_group_symop_operation_xyz
'x, y, z'
'-x, y+1/2, -z+1/2'
'-x, -y, -z'
'x, -y-1/2, z-1/2'

loop_
_atom_site_label
_atom_site_type_symbol
_atom_site_fract_x
_atom_site_fract_y
_atom_site_fract_z
_atom_site_U_iso_or_equiv
_atom_site_adp_type
_atom_site_occupancy
_atom_site_site_symmetry_order
_atom_site_calc_flag
_atom_site_refinement_flags_posn
_atom_site_refinement_flags_adp
_atom_site_refinement_flags_occupancy
_atom_site_disorder_assembly
_atom_site_disorder_group
S1 S 0.23144(5) 0.56804(2) 0.57099(2) 0.02528(11) Uani 1 1 d . . . . .
P1 P 0.39739(4) 0.29815(2) 0.41642(2) 0.02117(11) Uani 1 1 d . . . . .
O1 O 0.52625(12) 0.26025(6) 0.37982(6) 0.0273(2) Uani 1 1 d . . . . .
N1 N 0.50646(15) 0.36143(7) 0.63563(7) 0.0226(3) Uani 1 1 d . . . . .
N2 N 0.16992(15) 0.48079(7) 0.33311(7) 0.0229(3) Uani 1 1 d . . . . .
C12 C 0.59705(18) 0.29615(8) 0.63775(9) 0.0243(3) Uani 1 1 d . . . . .
C11 C 0.57290(18) 0.26802(8) 0.56308(9) 0.0240(3) Uani 1 1 d . . . . .
C33 C 0.21583(18) 0.23989(8) 0.41514(8) 0.0226(3) Uani 1 1 d . . . . .
C25 C 0.25189(17) 0.43989(8) 0.39504(8) 0.0215(3) Uani 1 1 d . . . . .
C17 C 0.26350(17) 0.46967(8) 0.47027(8) 0.0213(3) Uani 1 1 d . . . . .
C6 C 0.40444(18) 0.47465(8) 0.67924(8) 0.0236(3) Uani 1 1 d . . . . .
C7 C 0.33817(18) 0.48958(8) 0.60101(8) 0.0226(3) Uani 1 1 d . . . . .
C34 C 0.05180(18) 0.26556(9) 0.39997(9) 0.0268(3) Uani 1 1 d . . . . .
H34 H 0.032050 0.315485 0.389358 0.032 Uiso 1 1 calc R U . . .
C28 C 0.18796(18) 0.44428(8) 0.26569(9) 0.0243(3) Uani 1 1 d . . . . .
C10 C 0.46829(18) 0.31764(8) 0.51408(8) 0.0226(3) Uani 1 1 d . . . . .
C8 C 0.34545(17) 0.44153(8) 0.54242(8) 0.0211(3) Uani 1 1 d . . . . .
C35 C -0.0831(2) 0.21923(10) 0.40016(9) 0.0325(4) Uani 1 1 d . . . . .
H35 H -0.194443 0.237483 0.390557 0.039 Uiso 1 1 calc R U . . .
C24 C 0.08741(18) 0.54682(8) 0.34229(9) 0.0236(3) Uani 1 1 d . . . . .
C13 C 0.7048(2) 0.26203(9) 0.69673(10) 0.0303(4) Uani 1 1 d . . . . .
C16 C 0.65360(19) 0.20364(8) 0.54771(10) 0.0280(3) Uani 1 1 d . . . . .
H16 H 0.637563 0.183882 0.497694 0.034 Uiso 1 1 calc R U . . .
C9 C 0.43296(17) 0.37445(8) 0.55951(8) 0.0214(3) Uani 1 1 d . . . . .
C21 C -0.0642(2) 0.67937(9) 0.36561(10) 0.0326(4) Uani 1 1 d . . . . .
H21 H -0.113048 0.725078 0.372952 0.039 Uiso 1 1 calc R U . . .
C38 C 0.24119(19) 0.16620(9) 0.42940(9) 0.0283(3) Uani 1 1 d . . . . .
H38 H 0.352255 0.147683 0.439788 0.034 Uiso 1 1 calc R U . . .
C36 C -0.0550(2) 0.14644(10) 0.41436(9) 0.0330(4) Uani 1 1 d . . . . .
H36 H -0.147321 0.114600 0.414315 0.040 Uiso 1 1 calc R U . . .
C5 C 0.48319(18) 0.40723(8) 0.69659(8) 0.0240(3) Uani 1 1 d . . . . .
C27 C 0.27590(18) 0.37964(8) 0.28634(9) 0.0242(3) Uani 1 1 d . . . . .
C1 C 0.38433(19) 0.52263(9) 0.73830(9) 0.0283(3) Uani 1 1 d . . . . .
H1 H 0.334918 0.568724 0.726352 0.034 Uiso 1 1 calc R U . . .
C19 C 0.10578(18) 0.57739(8) 0.41566(9) 0.0237(3) Uani 1 1 d . . . . .
C22 C -0.0876(2) 0.64754(9) 0.29413(10) 0.0321(4) Uani 1 1 d . . . . .
H22 H -0.155164 0.671141 0.252609 0.038 Uiso 1 1 calc R U . . .
C26 C 0.31490(18) 0.37720(8) 0.36813(8) 0.0231(3) Uani 1 1 d . . . . .
C32 C 0.3184(2) 0.33302(9) 0.22973(9) 0.0285(3) Uani 1 1 d . . . . .
H32 H 0.377193 0.289194 0.243283 0.034 Uiso 1 1 calc R U . . .
C18 C 0.19660(18) 0.53735(8) 0.47804(9) 0.0234(3) Uani 1 1 d . . . . .
C23 C -0.0141(2) 0.58214(9) 0.28242(10) 0.0292(3) Uani 1 1 d . . . . .
C2 C 0.4354(2) 0.50366(9) 0.81326(9) 0.0321(4) Uani 1 1 d . . . . .
H2 H 0.423614 0.536658 0.853058 0.039 Uiso 1 1 calc R U . . .
C29 C 0.1439(2) 0.46337(10) 0.18893(9) 0.0315(4) Uani 1 1 d . . . . .
C4 C 0.5274(2) 0.38749(9) 0.77301(9) 0.0290(3) Uani 1 1 d . . . . .
C14 C 0.7825(2) 0.19891(9) 0.67991(10) 0.0342(4) Uani 1 1 d . . . . .
H14 H 0.855492 0.174804 0.719278 0.041 Uiso 1 1 calc R U . . .
C20 C 0.0304(2) 0.64408(9) 0.42592(10) 0.0296(3) Uani 1 1 d . . . . .
H20 H 0.044833 0.665310 0.475252 0.036 Uiso 1 1 calc R U . . .
C3 C 0.5044(2) 0.43555(9) 0.83003(9) 0.0322(4) Uani 1 1 d . . . . .
H3 H 0.536512 0.421714 0.881830 0.039 Uiso 1 1 calc R U . . .
C15 C 0.7567(2) 0.16965(9) 0.60672(10) 0.0326(4) Uani 1 1 d . . . . .
H15 H 0.810772 0.125697 0.597264 0.039 Uiso 1 1 calc R U . . .
C30 C 0.1867(2) 0.41656(10) 0.13450(9) 0.0342(4) Uani 1 1 d . . . . .
H30 H 0.156473 0.428506 0.082072 0.041 Uiso 1 1 calc R U . . .
C31 C 0.2732(2) 0.35218(9) 0.15451(9) 0.0318(4) Uani 1 1 d . . . . .
H31 H 0.301149 0.321305 0.115671 0.038 Uiso 1 1 calc R U . . .
C37 C 0.1067(2) 0.11968(9) 0.42863(9) 0.0322(4) Uani 1 1 d . . . . .
H37 H 0.125495 0.069487 0.437892 0.039 Uiso 1 1 calc R U . . .
H13 H 0.740(2) 0.2797(9) 0.7438(11) 0.033(5) Uiso 1 1 d D . . . .
H4 H 0.558(2) 0.3454(10) 0.7899(10) 0.032(5) Uiso 1 1 d D . . . .
H23 H -0.047(2) 0.5649(10) 0.2387(11) 0.042(6) Uiso 1 1 d D . . . .
H29 H 0.099(2) 0.5042(11) 0.1693(11) 0.043(5) Uiso 1 1 d D . . . .

loop_
_atom_site_aniso_label
_atom_site_aniso_U_11
_atom_site_aniso_U_22
_atom_site_aniso_U_33
_atom_site_aniso_U_23
_atom_site_aniso_U_13
_atom_site_aniso_U_12
S1 0.0269(2) 0.02256(19) 0.0263(2) -0.00247(14) 0.00410(15) 0.00192(14)
P1 0.01581(19) 0.02204(19) 0.02541(19) -0.00261(14) 0.00255(14) 0.00080(14)
O1 0.0199(5) 0.0300(6) 0.0325(6) -0.0045(5) 0.0058(4) 0.0033(4)
N1 0.0196(6) 0.0230(6) 0.0243(6) 0.0011(5) 0.0006(5) -0.0011(5)
N2 0.0209(6) 0.0236(6) 0.0236(6) -0.0001(5) 0.0022(5) -0.0008(5)
C12 0.0186(7) 0.0236(7) 0.0303(8) 0.0023(6) 0.0027(6) -0.0019(6)
C11 0.0165(7) 0.0241(8) 0.0308(8) 0.0014(6) 0.0018(6) -0.0026(6)
C33 0.0189(7) 0.0267(8) 0.0218(7) -0.0044(6) 0.0025(6) -0.0003(6)
C25 0.0156(7) 0.0232(7) 0.0252(7) 0.0016(6) 0.0020(5) -0.0022(6)
C17 0.0166(7) 0.0219(7) 0.0255(7) 0.0001(6) 0.0036(6) -0.0010(6)
C6 0.0190(7) 0.0262(8) 0.0258(7) -0.0017(6) 0.0041(6) -0.0052(6)
C7 0.0187(7) 0.0217(7) 0.0278(8) -0.0008(6) 0.0046(6) -0.0017(6)
C34 0.0205(7) 0.0309(8) 0.0287(8) -0.0048(6) 0.0030(6) 0.0011(6)
C28 0.0211(7) 0.0263(8) 0.0252(7) -0.0018(6) 0.0029(6) -0.0044(6)
C10 0.0174(7) 0.0222(7) 0.0273(7) -0.0001(6) 0.0013(6) -0.0011(6)
C8 0.0160(7) 0.0227(7) 0.0248(7) -0.0006(6) 0.0034(6) -0.0029(6)
C35 0.0183(7) 0.0463(10) 0.0327(9) -0.0072(7) 0.0037(6) -0.0013(7)
C24 0.0180(7) 0.0234(7) 0.0298(8) 0.0029(6) 0.0051(6) -0.0017(6)
C13 0.0255(8) 0.0333(9) 0.0305(9) 0.0042(7) -0.0010(7) -0.0016(7)
C16 0.0214(8) 0.0259(8) 0.0363(9) 0.0003(6) 0.0036(6) 0.0000(6)
C9 0.0157(7) 0.0237(7) 0.0244(7) -0.0006(6) 0.0019(5) -0.0033(6)
C21 0.0298(9) 0.0255(8) 0.0435(10) 0.0071(7) 0.0088(7) 0.0060(7)
C38 0.0227(8) 0.0283(8) 0.0326(8) -0.0017(7) 0.0004(6) -0.0007(6)
C36 0.0272(8) 0.0424(10) 0.0299(8) -0.0070(7) 0.0064(7) -0.0139(7)
C5 0.0192(7) 0.0266(8) 0.0259(7) -0.0008(6) 0.0027(6) -0.0060(6)
C27 0.0204(7) 0.0255(8) 0.0266(8) -0.0016(6) 0.0035(6) -0.0042(6)
C1 0.0251(8) 0.0289(8) 0.0309(8) -0.0038(7) 0.0050(6) -0.0033(6)
C19 0.0196(7) 0.0234(7) 0.0284(8) 0.0029(6) 0.0052(6) -0.0012(6)
C22 0.0248(8) 0.0336(9) 0.0375(9) 0.0109(7) 0.0037(7) 0.0037(7)
C26 0.0183(7) 0.0253(8) 0.0256(7) -0.0015(6) 0.0030(6) -0.0008(6)
C32 0.0286(8) 0.0270(8) 0.0305(8) -0.0042(6) 0.0068(6) -0.0049(7)
C18 0.0201(7) 0.0236(7) 0.0267(7) -0.0014(6) 0.0049(6) -0.0016(6)
C23 0.0255(8) 0.0323(9) 0.0288(8) 0.0048(7) 0.0013(6) -0.0007(7)
C2 0.0301(9) 0.0387(9) 0.0278(8) -0.0067(7) 0.0054(7) -0.0053(7)
C29 0.0323(9) 0.0335(9) 0.0275(8) 0.0028(7) 0.0009(7) -0.0011(7)
C4 0.0262(8) 0.0315(9) 0.0285(8) 0.0036(7) 0.0019(6) -0.0038(7)
C14 0.0273(8) 0.0327(9) 0.0403(10) 0.0106(7) -0.0014(7) 0.0038(7)
C20 0.0290(8) 0.0263(8) 0.0345(9) 0.0019(7) 0.0081(7) 0.0023(7)
C3 0.0290(8) 0.0426(10) 0.0242(8) 0.0010(7) 0.0023(6) -0.0060(7)
C15 0.0254(8) 0.0266(8) 0.0450(10) 0.0043(7) 0.0036(7) 0.0048(7)
C30 0.0388(10) 0.0384(9) 0.0249(8) -0.0010(7) 0.0032(7) -0.0064(8)
C31 0.0342(9) 0.0337(9) 0.0287(8) -0.0076(7) 0.0089(7) -0.0093(7)
C37 0.0369(9) 0.0285(8) 0.0304(8) -0.0021(7) 0.0030(7) -0.0057(7)

loop_
_atom_type_symbol
_atom_type_description
_atom_type_scat_dispersion_real
_atom_type_scat_dispersion_imag
_atom_type_scat_source
C C 0.0137 0.0067 'International Tables Vol C Tables 4.2.6.8 and 6.1.1.4'
H H 0.0000 0.0000 'International Tables Vol C Tables 4.2.6.8 and 6.1.1.4'
N N 0.0241 0.0134 'International Tables Vol C Tables 4.2.6.8 and 6.1.1.4'
O O 0.0389 0.0241 'International Tables Vol C Tables 4.2.6.8 and 6.1.1.4'
P P 0.2543 0.3332 'International Tables Vol C Tables 4.2.6.8 and 6.1.1.4'
S S 0.2925 0.4295 'International Tables Vol C Tables 4.2.6.8 and 6.1.1.4'

loop_
_geom_angle_atom_site_label_1
_geom_angle_atom_site_label_2
_geom_angle_atom_site_label_3
_geom_angle
_geom_angle_site_symmetry_1
_geom_angle_site_symmetry_3
_geom_angle_publ_flag
C18 S1 C7 90.91(7) . . ?
O1 P1 C33 109.61(7) . . ?
O1 P1 C10 112.61(6) . . ?
O1 P1 C26 114.34(7) . . ?
C10 P1 C33 105.39(7) . . ?
C26 P1 C33 104.07(7) . . ?
C26 P1 C10 110.10(7) . . ?
C12 N1 C5 128.79(13) . . ?
C9 N1 C12 108.00(12) . . ?
C9 N1 C5 123.18(12) . . ?
C25 N2 C24 123.00(12) . . ?
C28 N2 C25 107.95(12) . . ?
C28 N2 C24 129.06(13) . . ?
N1 C12 C11 107.37(13) . . ?
C13 C12 N1 131.57(15) . . ?
C13 C12 C11 120.91(14) . . ?
C12 C11 C10 108.22(13) . . ?
C16 C11 C12 119.84(14) . . ?
C16 C11 C10 131.85(15) . . ?
C34 C33 P1 122.80(12) . . ?
C34 C33 C38 118.39(14) . . ?
C38 C33 P1 118.81(11) . . ?
N2 C25 C17 118.26(13) . . ?
C26 C25 N2 109.44(13) . . ?
C26 C25 C17 132.21(14) . . ?
C25 C17 C8 129.92(13) . . ?
C18 C17 C25 118.28(13) . . ?
C18 C17 C8 111.69(13) . . ?
C5 C6 C7 117.83(13) . . ?
C1 C6 C7 122.22(14) . . ?
C1 C6 C5 119.83(14) . . ?
C6 C7 S1 123.43(11) . . ?
C8 C7 S1 112.84(11) . . ?
C8 C7 C6 123.65(14) . . ?
C33 C34 H34 119.6 . . ?
C35 C34 C33 120.86(15) . . ?
C35 C34 H34 119.6 . . ?
N2 C28 C27 107.65(13) . . ?
C29 C28 N2 131.80(15) . . ?
C29 C28 C27 120.44(14) . . ?
C11 C10 P1 121.81(11) . . ?
C9 C10 P1 131.37(11) . . ?
C9 C10 C11 106.67(13) . . ?
C7 C8 C17 111.72(13) . . ?
C7 C8 C9 118.48(13) . . ?
C9 C8 C17 129.77(13) . . ?
C34 C35 H35 120.1 . . ?
C36 C35 C34 119.74(15) . . ?
C36 C35 H35 120.1 . . ?
C19 C24 N2 118.21(13) . . ?
C23 C24 N2 123.11(14) . . ?
C23 C24 C19 118.66(14) . . ?
C12 C13 H13 126.6(10) . . ?
C14 C13 C12 117.93(16) . . ?
C14 C13 H13 115.0(10) . . ?
C11 C16 H16 120.7 . . ?
C15 C16 C11 118.69(15) . . ?
C15 C16 H16 120.7 . . ?
N1 C9 C8 117.92(13) . . ?
C10 C9 N1 109.66(13) . . ?
C10 C9 C8 132.36(14) . . ?
C22 C21 H21 120.4 . . ?
C20 C21 H21 120.4 . . ?
C20 C21 C22 119.29(15) . . ?
C33 C38 H38 119.6 . . ?
C37 C38 C33 120.85(15) . . ?
C37 C38 H38 119.6 . . ?
C35 C36 H36 119.8 . . ?
C35 C36 C37 120.35(15) . . ?
C37 C36 H36 119.8 . . ?
C6 C5 N1 118.27(13) . . ?
C4 C5 N1 123.03(14) . . ?
C4 C5 C6 118.64(14) . . ?
C28 C27 C26 108.02(13) . . ?
C28 C27 C32 120.26(14) . . ?
C32 C27 C26 131.60(15) . . ?
C6 C1 H1 119.7 . . ?
C2 C1 C6 120.69(15) . . ?
C2 C1 H1 119.7 . . ?
C24 C19 C18 118.29(13) . . ?
C20 C19 C24 119.43(14) . . ?
C20 C19 C18 122.24(14) . . ?
C21 C22 H22 119.6 . . ?
C23 C22 C21 120.87(15) . . ?
C23 C22 H22 119.6 . . ?
C25 C26 P1 130.98(12) . . ?
C25 C26 C27 106.89(13) . . ?
C27 C26 P1 121.36(11) . . ?
C27 C32 H32 120.7 . . ?
C31 C32 C27 118.67(15) . . ?
C31 C32 H32 120.7 . . ?
C17 C18 S1 112.83(11) . . ?
C17 C18 C19 123.47(14) . . ?
C19 C18 S1 123.69(11) . . ?
C24 C23 H23 125.9(13) . . ?
C22 C23 C24 120.66(16) . . ?
C22 C23 H23 113.0(12) . . ?
C1 C2 H2 120.5 . . ?
C1 C2 C3 119.10(15) . . ?
C3 C2 H2 120.5 . . ?
C28 C29 H29 128.7(11) . . ?
C30 C29 C28 118.13(16) . . ?
C30 C29 H29 112.9(11) . . ?
C5 C4 H4 126.3(12) . . ?
C3 C4 C5 120.10(16) . . ?
C3 C4 H4 113.1(11) . . ?
C13 C14 H14 119.1 . . ?
C13 C14 C15 121.71(15) . . ?
C15 C14 H14 119.1 . . ?
C21 C20 C19 120.98(16) . . ?
C21 C20 H20 119.5 . . ?
C19 C20 H20 119.5 . . ?
C2 C3 H3 119.3 . . ?
C4 C3 C2 121.45(15) . . ?
C4 C3 H3 119.3 . . ?
C16 C15 C14 120.90(15) . . ?
C16 C15 H15 119.6 . . ?
C14 C15 H15 119.6 . . ?
C29 C30 H30 119.1 . . ?
C29 C30 C31 121.77(16) . . ?
C31 C30 H30 119.1 . . ?
C32 C31 C30 120.72(15) . . ?
C32 C31 H31 119.6 . . ?
C30 C31 H31 119.6 . . ?
C38 C37 H37 120.1 . . ?
C36 C37 C38 119.80(16) . . ?
C36 C37 H37 120.1 . . ?

loop_
_geom_bond_atom_site_label_1
_geom_bond_atom_site_label_2
_geom_bond_distance
_geom_bond_site_symmetry_2
_geom_bond_publ_flag
S1 C7 1.7267(15) . ?
S1 C18 1.7255(15) . ?
P1 O1 1.4881(10) . ?
P1 C33 1.8166(15) . ?
P1 C10 1.7740(15) . ?
P1 C26 1.7691(15) . ?
N1 C12 1.4083(19) . ?
N1 C9 1.4071(18) . ?
N1 C5 1.4106(19) . ?
N2 C25 1.4090(18) . ?
N2 C28 1.4025(19) . ?
N2 C24 1.4124(19) . ?
C12 C11 1.409(2) . ?
C12 C13 1.400(2) . ?
C11 C10 1.441(2) . ?
C11 C16 1.404(2) . ?
C33 C34 1.392(2) . ?
C33 C38 1.394(2) . ?
C25 C17 1.434(2) . ?
C25 C26 1.381(2) . ?
C17 C8 1.441(2) . ?
C17 C18 1.378(2) . ?
C6 C7 1.433(2) . ?
C6 C5 1.410(2) . ?
C6 C1 1.403(2) . ?
C7 C8 1.377(2) . ?
C34 H34 0.9500 . ?
C34 C35 1.386(2) . ?
C28 C27 1.408(2) . ?
C28 C29 1.398(2) . ?
C10 C9 1.382(2) . ?
C8 C9 1.435(2) . ?
C35 H35 0.9500 . ?
C35 C36 1.381(3) . ?
C24 C19 1.406(2) . ?
C24 C23 1.396(2) . ?
C13 C14 1.380(2) . ?
C13 H13 0.900(18) . ?
C16 H16 0.9500 . ?
C16 C15 1.380(2) . ?
C21 H21 0.9500 . ?
C21 C22 1.384(2) . ?
C21 C20 1.376(2) . ?
C38 H38 0.9500 . ?
C38 C37 1.384(2) . ?
C36 H36 0.9500 . ?
C36 C37 1.381(2) . ?
C5 C4 1.395(2) . ?
C27 C26 1.437(2) . ?
C27 C32 1.408(2) . ?
C1 H1 0.9500 . ?
C1 C2 1.374(2) . ?
C19 C18 1.432(2) . ?
C19 C20 1.400(2) . ?
C22 H22 0.9500 . ?
C22 C23 1.377(2) . ?
C32 H32 0.9500 . ?
C32 C31 1.374(2) . ?
C23 H23 0.843(19) . ?
C2 H2 0.9500 . ?
C2 C3 1.389(2) . ?
C29 C30 1.382(2) . ?
C29 H29 0.88(2) . ?
C4 C3 1.382(2) . ?
C4 H4 0.855(17) . ?
C14 H14 0.9500 . ?
C14 C15 1.392(3) . ?
C20 H20 0.9500 . ?
C3 H3 0.9500 . ?
C15 H15 0.9500 . ?
C30 H30 0.9500 . ?
C30 C31 1.396(2) . ?
C31 H31 0.9500 . ?
C37 H37 0.9500 . ?

loop_
_geom_torsion_atom_site_label_1
_geom_torsion_atom_site_label_2
_geom_torsion_atom_site_label_3
_geom_torsion_atom_site_label_4
_geom_torsion
_geom_torsion_site_symmetry_1
_geom_torsion_site_symmetry_2
_geom_torsion_site_symmetry_3
_geom_torsion_site_symmetry_4
_geom_torsion_publ_flag
S1 C7 C8 C17 0.82(16) . . . . ?
S1 C7 C8 C9 179.11(10) . . . . ?
P1 C33 C34 C35 -179.50(12) . . . . ?
P1 C33 C38 C37 -179.66(12) . . . . ?
P1 C10 C9 N1 173.65(11) . . . . ?
P1 C10 C9 C8 -9.3(3) . . . . ?
O1 P1 C33 C34 -139.81(12) . . . . ?
O1 P1 C33 C38 39.74(14) . . . . ?
O1 P1 C10 C11 -37.58(14) . . . . ?
O1 P1 C10 C9 147.38(14) . . . . ?
O1 P1 C26 C25 -150.43(13) . . . . ?
O1 P1 C26 C27 41.08(14) . . . . ?
N1 C12 C11 C10 1.11(16) . . . . ?
N1 C12 C11 C16 178.08(13) . . . . ?
N1 C12 C13 C14 -176.90(15) . . . . ?
N1 C5 C4 C3 178.65(14) . . . . ?
N2 C25 C17 C8 -176.98(13) . . . . ?
N2 C25 C17 C18 -1.2(2) . . . . ?
N2 C25 C26 P1 -167.96(11) . . . . ?
N2 C25 C26 C27 1.78(16) . . . . ?
N2 C28 C27 C26 -0.98(16) . . . . ?
N2 C28 C27 C32 -177.42(13) . . . . ?
N2 C28 C29 C30 176.63(15) . . . . ?
N2 C24 C19 C18 -4.6(2) . . . . ?
N2 C24 C19 C20 177.70(13) . . . . ?
N2 C24 C23 C22 -178.05(14) . . . . ?
C12 N1 C9 C10 2.68(16) . . . . ?
C12 N1 C9 C8 -174.87(12) . . . . ?
C12 N1 C5 C6 172.16(13) . . . . ?
C12 N1 C5 C4 -10.9(2) . . . . ?
C12 C11 C10 P1 -175.61(11) . . . . ?
C12 C11 C10 C9 0.51(16) . . . . ?
C12 C11 C16 C15 -0.6(2) . . . . ?
C12 C13 C14 C15 0.4(2) . . . . ?
C11 C12 C13 C14 -1.9(2) . . . . ?
C11 C10 C9 N1 -1.96(16) . . . . ?
C11 C10 C9 C8 175.12(15) . . . . ?
C11 C16 C15 C14 -0.9(2) . . . . ?
C33 P1 C10 C11 81.87(13) . . . . ?
C33 P1 C10 C9 -93.17(15) . . . . ?
C33 P1 C26 C25 90.02(15) . . . . ?
C33 P1 C26 C27 -78.47(13) . . . . ?
C33 C34 C35 C36 -1.0(2) . . . . ?
C33 C38 C37 C36 -0.7(2) . . . . ?
C25 N2 C28 C27 2.06(16) . . . . ?
C25 N2 C28 C29 -173.95(16) . . . . ?
C25 N2 C24 C19 8.1(2) . . . . ?
C25 N2 C24 C23 -170.41(14) . . . . ?
C25 C17 C8 C7 175.36(14) . . . . ?
C25 C17 C8 C9 -2.7(3) . . . . ?
C25 C17 C18 S1 -176.30(11) . . . . ?
C25 C17 C18 C19 4.5(2) . . . . ?
C17 C25 C26 P1 15.7(3) . . . . ?
C17 C25 C26 C27 -174.59(15) . . . . ?
C17 C8 C9 N1 178.07(13) . . . . ?
C17 C8 C9 C10 1.2(3) . . . . ?
C6 C7 C8 C17 177.78(13) . . . . ?
C6 C7 C8 C9 -3.9(2) . . . . ?
C6 C5 C4 C3 -4.4(2) . . . . ?
C6 C1 C2 C3 -1.3(2) . . . . ?
C7 S1 C18 C17 0.17(12) . . . . ?
C7 S1 C18 C19 179.34(13) . . . . ?
C7 C6 C5 N1 5.9(2) . . . . ?
C7 C6 C5 C4 -171.12(14) . . . . ?
C7 C6 C1 C2 173.77(14) . . . . ?
C7 C8 C9 N1 0.13(19) . . . . ?
C7 C8 C9 C10 -176.75(15) . . . . ?
C34 C33 C38 C37 -0.1(2) . . . . ?
C34 C35 C36 C37 0.2(2) . . . . ?
C28 N2 C25 C17 174.53(12) . . . . ?
C28 N2 C25 C26 -2.42(16) . . . . ?
C28 N2 C24 C19 -171.56(14) . . . . ?
C28 N2 C24 C23 9.9(2) . . . . ?
C28 C27 C26 P1 170.45(10) . . . . ?
C28 C27 C26 C25 -0.49(16) . . . . ?
C28 C27 C32 C31 0.4(2) . . . . ?
C28 C29 C30 C31 -0.8(3) . . . . ?
C10 P1 C33 C34 98.77(13) . . . . ?
C10 P1 C33 C38 -81.69(13) . . . . ?
C10 P1 C26 C25 -22.49(16) . . . . ?
C10 P1 C26 C27 169.01(11) . . . . ?
C10 C11 C16 C15 175.58(15) . . . . ?
C8 C17 C18 S1 0.26(16) . . . . ?
C8 C17 C18 C19 -178.92(13) . . . . ?
C35 C36 C37 C38 0.6(2) . . . . ?
C24 N2 C25 C17 -5.2(2) . . . . ?
C24 N2 C25 C26 177.84(13) . . . . ?
C24 N2 C28 C27 -178.22(13) . . . . ?
C24 N2 C28 C29 5.8(3) . . . . ?
C24 C19 C18 S1 179.31(11) . . . . ?
C24 C19 C18 C17 -1.6(2) . . . . ?
C24 C19 C20 C21 1.4(2) . . . . ?
C13 C12 C11 C10 -175.00(14) . . . . ?
C13 C12 C11 C16 2.0(2) . . . . ?
C13 C14 C15 C16 1.0(3) . . . . ?
C16 C11 C10 P1 7.9(2) . . . . ?
C16 C11 C10 C9 -175.97(15) . . . . ?
C9 N1 C12 C11 -2.29(15) . . . . ?
C9 N1 C12 C13 173.24(16) . . . . ?
C9 N1 C5 C6 -10.1(2) . . . . ?
C9 N1 C5 C4 166.88(14) . . . . ?
C21 C22 C23 C24 -0.8(2) . . . . ?
C38 C33 C34 C35 1.0(2) . . . . ?
C5 N1 C12 C11 175.76(13) . . . . ?
C5 N1 C12 C13 -8.7(3) . . . . ?
C5 N1 C9 C10 -175.50(13) . . . . ?
C5 N1 C9 C8 6.9(2) . . . . ?
C5 C6 C7 S1 177.48(11) . . . . ?
C5 C6 C7 C8 0.8(2) . . . . ?
C5 C6 C1 C2 -2.3(2) . . . . ?
C5 C4 C3 C2 0.9(2) . . . . ?
C27 C28 C29 C30 1.0(2) . . . . ?
C27 C32 C31 C30 -0.1(2) . . . . ?
C1 C6 C7 S1 1.4(2) . . . . ?
C1 C6 C7 C8 -175.29(14) . . . . ?
C1 C6 C5 N1 -177.84(13) . . . . ?
C1 C6 C5 C4 5.1(2) . . . . ?
C1 C2 C3 C4 2.0(2) . . . . ?
C19 C24 C23 C22 3.4(2) . . . . ?
C22 C21 C20 C19 1.3(2) . . . . ?
C26 P1 C33 C34 -17.10(14) . . . . ?
C26 P1 C33 C38 162.44(12) . . . . ?
C26 P1 C10 C11 -166.46(11) . . . . ?
C26 P1 C10 C9 18.49(17) . . . . ?
C26 C25 C17 C8 -0.9(3) . . . . ?
C26 C25 C17 C18 174.96(15) . . . . ?
C26 C27 C32 C31 -175.11(15) . . . . ?
C32 C27 C26 P1 -13.7(2) . . . . ?
C32 C27 C26 C25 175.39(15) . . . . ?
C18 S1 C7 C6 -177.55(13) . . . . ?
C18 S1 C7 C8 -0.57(12) . . . . ?
C18 C17 C8 C7 -0.68(17) . . . . ?
C18 C17 C8 C9 -178.73(14) . . . . ?
C18 C19 C20 C21 -176.20(15) . . . . ?
C23 C24 C19 C18 174.00(14) . . . . ?
C23 C24 C19 C20 -3.7(2) . . . . ?
C29 C28 C27 C26 175.57(14) . . . . ?
C29 C28 C27 C32 -0.9(2) . . . . ?
C29 C30 C31 C32 0.3(3) . . . . ?
C20 C21 C22 C23 -1.6(2) . . . . ?
C20 C19 C18 S1 -3.1(2) . . . . ?
C20 C19 C18 C17 176.02(14) . . . . ?
